data_7063283
loop_
_publ_author_name
'Sysoeva, Alexandra A.'
'Novikov, Alexander S.'
'Il&#x2019;in, Mikhail V.'
'Bolotin, Dmitrii S.'

_publ_section_title
;
 Halogen bonded associates of iodonium salts with 18-crown-6: does
 structural flexibility or structural rigidity of the \s-hole donor
 provide efficient substrate ligation?
;
_journal_issue 29
_journal_name_full 'New Journal of Chemistry'
_journal_page_first 12929
_journal_page_last 12935
_journal_paper_doi 10.1039/D4NJ02105C
_journal_volume 48
_journal_year 2024
_chemical_formula_moiety '2(C12 H10 I), 2(C F3 O3 S), C12 H24 O6'
_chemical_formula_sum 'C38 H44 F6 I2 O12 S2'
_chemical_formula_weight 1124.65
_space_group_crystal_system triclinic
_space_group_IT_number 2
_space_group_name_Hall '-P 1'
_space_group_name_H-M_alt 'P -1'
_atom_sites_solution_hydrogens geom
_atom_sites_solution_primary iterative
_audit_creation_date 2024-06-09
_audit_creation_method
;
Olex2 1.3
(compiled 2020.11.12 svn.r5f609507 for OlexSys, GUI svn.r6226)
;
_audit_update_record
;
2024-06-09 deposited with the CCDC.	2024-06-24 downloaded from the CCDC.
;
_cell_angle_alpha 89.682(2)
_cell_angle_beta 88.449(2)
_cell_angle_gamma 63.993(2)
_cell_formula_units_Z 1
_cell_length_a 9.5421(2)
_cell_length_b 9.8378(2)
_cell_length_c 12.7043(2)
_cell_measurement_reflns_used 10829
_cell_measurement_temperature 100(2)
_cell_measurement_theta_max 78.9340
_cell_measurement_theta_min 3.5020
_cell_volume 1071.41(4)
_computing_cell_refinement 'CrysAlisPro 1.171.41.103a (Rigaku OD, 2021)'
_computing_data_collection 'CrysAlisPro 1.171.41.103a (Rigaku OD, 2021)'
_computing_data_reduction 'CrysAlisPro 1.171.41.103a (Rigaku OD, 2021)'
_computing_molecular_graphics 'Olex2 1.3 (Dolomanov et al., 2009)'
_computing_publication_material 'Olex2 1.3 (Dolomanov et al., 2009)'
_computing_structure_refinement 'SHELXL 2014/7 (Sheldrick, 2015)'
_computing_structure_solution 'olex2.solve 1.3 (Bourhis et al., 2015)'
_diffrn_ambient_environment N~2~
_diffrn_ambient_temperature 100(2)
_diffrn_detector 'Hybrid Pixel Array Detector'
_diffrn_detector_area_resol_mean 10.0000
_diffrn_detector_type HyPix
_diffrn_measured_fraction_theta_full 0.998
_diffrn_measured_fraction_theta_max 0.998
_diffrn_measurement_details
;
List of Runs (angles in degrees, time in seconds):

  # Type    Start    End  Width  t~exp~   \w     \q     \k     \f   Frames
#--------------------------------------------------------------------------
  1  \w    -50.00  15.00   0.50    0.30    --  -47.38  65.00 -25.00  130
  2  \w   -115.00 -53.00   0.50    0.30    --  -47.38 -65.00-161.00  124
  3  \w     -3.00  64.00   0.50    0.30    --   47.38 -65.00-161.00  134
  4  \w     49.00 119.00   0.50    0.30    --   47.38  65.00 -25.00  140
  5  \w   -169.00 -97.00   0.50    1.20    -- -106.00 -65.00-161.00  144
  6  \w    -76.00 -34.00   0.50    1.20    -- -106.00  65.00 -25.00   84
  7  \w     96.00 177.00   0.50    1.20    --  113.25  65.00 -25.00  162
  8  \w     42.00  76.00   0.50    1.20    --  113.25 -65.00-161.00   68
  9  \w     13.00  93.00   0.50    0.30    --   47.38-125.00-150.00  160
 10  \w     74.00 119.00   0.50    0.30    --   47.38 125.00-180.00   90
 11  \w     22.00  92.00   0.50    0.30    --   47.38-125.00  60.00  140
 12  \w    -77.00 -34.00   0.50    1.20    -- -106.00  77.00 150.00   86
 13  \w   -106.00 -79.00   0.50    1.20    -- -106.00 125.00  60.00   54
 14  \w    -86.00 -60.00   0.50    1.20    -- -106.00 145.00 103.91   52
 15  \w   -132.00 -75.00   0.50    1.20    -- -106.00 154.00 166.66  114
 16  \w   -125.00 -88.00   0.50    1.20    -- -106.00 145.00 103.91   74
 17  \w    -75.00 -45.00   0.50    1.20    -- -106.00 142.00-103.64   60
 18  \w   -124.00 -87.00   0.50    1.20    -- -106.00 142.00-103.64   74
 19  \w   -115.00 -83.00   0.50    1.20    -- -106.00 -94.00 -60.00   64
 20  \w    -69.00 -33.00   0.50    1.20    -- -106.00  61.00 120.00   72
 21  \w   -125.00 -52.00   0.50    1.20    -- -106.00 143.00 -67.37  146
 22  \w   -112.00 -53.00   0.50    1.20    -- -106.00 125.00   0.00  118
 23  \w   -176.00-125.00   0.50    1.20    -- -106.00 -94.00 -60.00  102
 24  \w   -120.00 -51.00   0.50    1.20    -- -106.00 136.00-152.10  138
 25  \w     42.00  70.00   0.50    1.20    --  113.25 -61.00 120.00   56
 26  \w     69.00  94.00   0.50    1.20    --  113.25 -77.00   0.00   50
 27  \w     51.00 102.00   0.50    1.20    --  113.25-125.00-120.00  102
 28  \w     81.00 106.00   0.50    1.20    --  113.25 -94.00 150.00   50
 29  \w     57.00  82.00   0.50    1.20    --  113.25-125.00  30.00   50
 30  \w     45.00  80.00   0.50    1.20    --  113.25 -94.00-180.00   70
 31  \w    110.00 178.00   0.50    1.20    --  113.25  61.00   0.00  136
 32  \w    134.00 160.00   0.50    1.20    --  113.25  30.00 150.00   52
 33  \w    120.00 176.00   0.50    1.20    --  113.25  61.00 -90.00  112
 34  \w    101.00 158.00   0.50    1.20    --  113.25  45.00 120.00  114
 35  \w     46.00  86.00   0.50    1.20    --  113.25 -94.00  90.00   80
 36  \w     42.00  67.00   0.50    1.20    --  113.25 -61.00-120.00   50
 37  \w    114.00 171.00   0.50    1.20    --  113.25  15.00  60.00  114
 38  \w     92.00 134.00   0.50    1.20    --  113.25-157.00-171.62   84
 39  \w    119.00 178.00   0.50    1.20    --  113.25  45.00-120.00  118
 40  \w     45.00  95.00   0.50    1.20    --  113.25 -94.00 -60.00  100
 41  \w     65.00 108.00   0.50    1.20    --  113.25-125.00  60.00   86
;
_diffrn_measurement_device 'four-circle diffractometer'
_diffrn_measurement_device_type 'XtaLAB Synergy, Single source at home/near, HyPix'
_diffrn_measurement_method '\w scans'
_diffrn_orient_matrix_type 'CrysAlisPro convention (1999,Acta A55,543-557)'
_diffrn_orient_matrix_UB_11 0.0714369000
_diffrn_orient_matrix_UB_12 0.1130577000
_diffrn_orient_matrix_UB_13 0.0047925000
_diffrn_orient_matrix_UB_21 -0.1151271000
_diffrn_orient_matrix_UB_22 0.0855486000
_diffrn_orient_matrix_UB_23 0.0906657000
_diffrn_orient_matrix_UB_31 0.1180563000
_diffrn_orient_matrix_UB_32 -0.1012919000
_diffrn_orient_matrix_UB_33 0.0804545000
_diffrn_radiation_monochromator mirror
_diffrn_radiation_probe x-ray
_diffrn_radiation_type 'Cu K\a'
_diffrn_radiation_wavelength 1.54184
_diffrn_reflns_av_R_equivalents 0.0714
_diffrn_reflns_av_unetI/netI 0.0617
_diffrn_reflns_Laue_measured_fraction_full 0.998
_diffrn_reflns_Laue_measured_fraction_max 0.998
_diffrn_reflns_limit_h_max 10
_diffrn_reflns_limit_h_min -10
_diffrn_reflns_limit_k_max 11
_diffrn_reflns_limit_k_min -11
_diffrn_reflns_limit_l_max 14
_diffrn_reflns_limit_l_min -13
_diffrn_reflns_number 11991
_diffrn_reflns_point_group_measured_fraction_full 0.998
_diffrn_reflns_point_group_measured_fraction_max 0.998
_diffrn_reflns_theta_full 62.499
_diffrn_reflns_theta_max 62.499
_diffrn_reflns_theta_min 3.480
_diffrn_source 'micro-focus sealed X-ray tube'
_diffrn_source_type 'PhotonJet (Cu) X-ray Source'
_exptl_absorpt_coefficient_mu 13.199
_exptl_absorpt_correction_T_max 1.00000
_exptl_absorpt_correction_T_min 0.68579
_exptl_absorpt_correction_type multi-scan
_exptl_absorpt_process_details
;
CrysAlisPro 1.171.41.103a (Rigaku Oxford Diffraction, 2021)
Empirical absorption correction using spherical harmonics,
implemented in SCALE3 ABSPACK scaling algorithm.
;
_exptl_crystal_colour colourless
_exptl_crystal_colour_primary colourless
_exptl_crystal_density_diffrn 1.743
_exptl_crystal_description prism
_exptl_crystal_F_000 560
_exptl_crystal_size_max 0.07
_exptl_crystal_size_mid 0.05
_exptl_crystal_size_min 0.03
_refine_diff_density_max 3.147
_refine_diff_density_min -1.410
_refine_diff_density_rms 0.169
_refine_ls_extinction_method none
_refine_ls_goodness_of_fit_ref 1.083
_refine_ls_hydrogen_treatment constr
_refine_ls_matrix_type full
_refine_ls_number_parameters 265
_refine_ls_number_reflns 3403
_refine_ls_number_restraints 0
_refine_ls_restrained_S_all 1.083
_refine_ls_R_factor_all 0.0548
_refine_ls_R_factor_gt 0.0533
_refine_ls_shift/su_max 0.000
_refine_ls_shift/su_mean 0.000
_refine_ls_structure_factor_coef Fsqd
_refine_ls_weighting_details 'w=1/[\s^2^(Fo^2^)+(0.0870P)^2^+3.4464P] where P=(Fo^2^+2Fc^2^)/3'
_refine_ls_weighting_scheme calc
_refine_ls_wR_factor_gt 0.1390
_refine_ls_wR_factor_ref 0.1404
_reflns_Friedel_coverage 0.000
_reflns_number_gt 3227
_reflns_number_total 3403
_reflns_threshold_expression 'I > 2\s(I)'
_cod_data_source_file d4nj02105c3.cif
_cod_data_source_block 031-015_aas052
_cod_depositor_comments 'Adding full bibliography for 7063283.cif.'
_cod_database_code 7063283
_shelx_shelxl_version_number 2014/7
_chemical_oxdiff_formula 'C25 H34 O9 S I F3'
_shelx_space_group_comment
;
The symmetry employed for this shelxl refinement is uniquely defined
by the following loop, which should always be used as a source of
symmetry information in preference to the above space-group names.
They are only intended as comments.
;
_shelx_estimated_absorpt_t_max 0.693
_shelx_estimated_absorpt_t_min 0.458
_reflns_odcompleteness_completeness 99.56
_reflns_odcompleteness_iscentric 1
_reflns_odcompleteness_theta 73.11
_olex2_refinement_description
;
1. Fixed Uiso
 At 1.2 times of:
  All C(H) groups, All C(H,H) groups
2. Uiso/Uaniso restraints and constraints
Uanis(C4) = Uanis(C5)
3.a Secondary CH2 refined with riding coordinates:
 C18(H18A,H18B), C16(H16A,H16B), C13(H13A,H13B), C14(H14A,H14B), C17(H17A,
 H17B), C15(H15A,H15B)
3.b Aromatic/amide H refined with riding coordinates:
 C12(H12), C8(H8), C2(H2), C6(H6), C11(H11), C10(H10), C9(H9), C3(H3), C4(H4),
 C5(H5)
;
_olex2_submission_special_instructions 'No special instructions were received'
_oxdiff_exptl_absorpt_empirical_details
;
Empirical correction (ABSPACK) includes:
- Absorption correction using spherical harmonics
- Frame scaling
;
_oxdiff_exptl_absorpt_empirical_full_max 2.619
_oxdiff_exptl_absorpt_empirical_full_min 0.380

loop_
_space_group_symop_operation_xyz
'x, y, z'
'-x, -y, -z'

loop_
_atom_site_label
_atom_site_type_symbol
_atom_site_fract_x
_atom_site_fract_y
_atom_site_fract_z
_atom_site_U_iso_or_equiv
_atom_site_adp_type
_atom_site_occupancy
_atom_site_site_symmetry_order
_atom_site_calc_flag
_atom_site_refinement_flags_posn
_atom_site_refinement_flags_adp
_atom_site_refinement_flags_occupancy
_atom_site_disorder_assembly
_atom_site_disorder_group
I1 I -0.02085(4) 0.60414(4) 0.66558(3) 0.02275(19) Uani 1 1 d . . . . .
S1 S 0.57664(18) 0.07273(18) 0.76995(12) 0.0285(4) Uani 1 1 d . . . . .
O3 O 0.2411(5) 0.2652(5) 0.5226(3) 0.0277(10) Uani 1 1 d . . . . .
O1 O 0.0319(5) 0.7760(5) 0.4942(3) 0.0289(10) Uani 1 1 d . . . . .
O2 O 0.2563(5) 0.4950(5) 0.3917(4) 0.0304(10) Uani 1 1 d . . . . .
F1 F 0.6096(10) 0.2636(7) 0.8992(5) 0.088(2) Uani 1 1 d . . . . .
C7 C 0.1371(8) 0.6738(8) 0.7302(5) 0.0262(14) Uani 1 1 d . . . . .
C18 C -0.0861(9) 0.8551(8) 0.4215(5) 0.0324(15) Uani 1 1 d . . . . .
H18A H -0.0630 0.7972 0.3546 0.039 Uiso 1 1 calc R U . . .
H18B H -0.0880 0.9547 0.4064 0.039 Uiso 1 1 calc R U . . .
C16 C 0.3821(8) 0.2525(8) 0.4731(5) 0.0324(16) Uani 1 1 d . . . . .
H16A H 0.3955 0.2056 0.4025 0.039 Uiso 1 1 calc R U . . .
H16B H 0.4723 0.1879 0.5157 0.039 Uiso 1 1 calc R U . . .
C1 C -0.0460(9) 0.4941(8) 0.8022(5) 0.0292(15) Uani 1 1 d . . . . .
C13 C 0.1852(8) 0.7513(8) 0.4598(5) 0.0311(15) Uani 1 1 d . . . . .
H13A H 0.2555 0.7154 0.5202 0.037 Uiso 1 1 calc R U . . .
H13B H 0.1820 0.8490 0.4369 0.037 Uiso 1 1 calc R U . . .
C12 C 0.2889(8) 0.5674(9) 0.7504(5) 0.0338(16) Uani 1 1 d . . . . .
H12 H 0.3210 0.4629 0.7372 0.041 Uiso 1 1 calc R U . . .
C14 C 0.2527(9) 0.6381(8) 0.3706(6) 0.0327(15) Uani 1 1 d . . . . .
H14A H 0.1905 0.6806 0.3072 0.039 Uiso 1 1 calc R U . . .
H14B H 0.3604 0.6238 0.3543 0.039 Uiso 1 1 calc R U . . .
C8 C 0.0837(9) 0.8267(8) 0.7504(5) 0.0342(16) Uani 1 1 d . . . . .
H8 H -0.0210 0.8969 0.7380 0.041 Uiso 1 1 calc R U . . .
C17 C 0.2415(8) 0.1229(7) 0.5348(5) 0.0322(16) Uani 1 1 d . . . . .
H17A H 0.3244 0.0601 0.5833 0.039 Uiso 1 1 calc R U . . .
H17B H 0.2625 0.0702 0.4659 0.039 Uiso 1 1 calc R U . . .
C15 C 0.3739(8) 0.4065(9) 0.4633(6) 0.0347(16) Uani 1 1 d . . . . .
H15A H 0.3501 0.4566 0.5332 0.042 Uiso 1 1 calc R U . . .
H15B H 0.4762 0.3986 0.4378 0.042 Uiso 1 1 calc R U . . .
C19 C 0.6115(10) 0.1304(9) 0.8984(6) 0.0374(17) Uani 1 1 d . . . . .
C2 C -0.1861(10) 0.5649(10) 0.8597(6) 0.0418(18) Uani 1 1 d . . . . .
H2 H -0.2657 0.6603 0.8401 0.050 Uiso 1 1 calc R U . . .
C6 C 0.0735(11) 0.3576(9) 0.8285(6) 0.0427(19) Uani 1 1 d . . . . .
H6 H 0.1680 0.3135 0.7878 0.051 Uiso 1 1 calc R U . . .
C11 C 0.3929(10) 0.6182(13) 0.7906(6) 0.048(2) Uani 1 1 d . . . . .
H11 H 0.4968 0.5480 0.8054 0.058 Uiso 1 1 calc R U . . .
C10 C 0.3438(11) 0.7714(14) 0.8089(6) 0.055(3) Uani 1 1 d . . . . .
H10 H 0.4154 0.8057 0.8344 0.066 Uiso 1 1 calc R U . . .
C9 C 0.1935(12) 0.8737(11) 0.7906(6) 0.048(2) Uani 1 1 d . . . . .
H9 H 0.1618 0.9779 0.8050 0.058 Uiso 1 1 calc R U . . .
F2 F 0.4986(14) 0.1522(16) 0.9646(6) 0.160(6) Uani 1 1 d . . . . .
F3 F 0.7310(13) 0.0373(9) 0.9400(6) 0.156(5) Uani 1 1 d . . . . .
C3 C -0.2022(15) 0.4862(16) 0.9483(7) 0.073(4) Uani 1 1 d . . . . .
H3 H -0.2957 0.5275 0.9901 0.087 Uiso 1 1 calc R U . . .
O5 O 0.7068(12) 0.0616(15) 0.7109(6) 0.109(4) Uani 1 1 d . . . . .
O6 O 0.583(2) -0.0679(14) 0.7855(7) 0.153(6) Uani 1 1 d . . . . .
C4 C -0.0807(18) 0.3471(14) 0.9750(7) 0.075(3) Uani 1 1 d . . . . .
H4 H -0.0921 0.2951 1.0353 0.090 Uiso 1 1 calc R U . . .
C5 C 0.0492(18) 0.2874(14) 0.9177(7) 0.075(3) Uani 1 1 d . . . . .
H5 H 0.1295 0.1927 0.9380 0.090 Uiso 1 1 calc R U . . .
O4 O 0.4467(14) 0.1917(15) 0.7367(10) 0.195(9) Uani 1 1 d . . . . .

loop_
_atom_site_aniso_label
_atom_site_aniso_U_11
_atom_site_aniso_U_22
_atom_site_aniso_U_33
_atom_site_aniso_U_23
_atom_site_aniso_U_13
_atom_site_aniso_U_12
I1 0.0284(3) 0.0236(3) 0.0181(2) -0.00030(16) -0.00223(16) -0.01295(19)
S1 0.0342(8) 0.0287(8) 0.0262(8) -0.0088(6) 0.0031(6) -0.0173(7)
O3 0.027(2) 0.022(2) 0.031(2) -0.0041(18) -0.0044(18) -0.0072(18)
O1 0.037(2) 0.033(2) 0.021(2) 0.0001(19) -0.0016(18) -0.019(2)
O2 0.036(2) 0.032(3) 0.032(2) -0.006(2) -0.004(2) -0.023(2)
F1 0.175(7) 0.068(4) 0.055(3) -0.002(3) -0.027(4) -0.082(5)
C7 0.037(3) 0.036(4) 0.016(3) -0.001(3) -0.002(2) -0.024(3)
C18 0.048(4) 0.024(3) 0.025(3) 0.001(3) -0.003(3) -0.014(3)
C16 0.027(3) 0.035(4) 0.030(3) -0.011(3) -0.003(3) -0.009(3)
C1 0.058(4) 0.037(4) 0.013(3) 0.000(3) -0.002(3) -0.039(4)
C13 0.044(4) 0.035(4) 0.028(3) -0.003(3) 0.005(3) -0.030(3)
C12 0.033(3) 0.048(4) 0.023(3) 0.001(3) -0.001(3) -0.021(3)
C14 0.041(4) 0.035(4) 0.033(4) -0.006(3) 0.007(3) -0.027(3)
C8 0.056(4) 0.035(4) 0.023(3) 0.000(3) -0.006(3) -0.031(3)
C17 0.042(4) 0.022(3) 0.029(3) 0.000(3) -0.011(3) -0.010(3)
C15 0.030(3) 0.047(4) 0.031(4) -0.009(3) -0.004(3) -0.020(3)
C19 0.058(5) 0.035(4) 0.030(4) 0.001(3) -0.005(3) -0.030(4)
C2 0.061(5) 0.057(5) 0.029(4) -0.010(3) 0.002(3) -0.047(4)
C6 0.066(5) 0.039(4) 0.035(4) 0.007(3) -0.026(4) -0.033(4)
C11 0.041(4) 0.088(7) 0.028(4) 0.005(4) -0.005(3) -0.039(5)
C10 0.066(6) 0.105(8) 0.029(4) 0.007(4) -0.015(4) -0.068(6)
C9 0.092(7) 0.056(5) 0.023(4) 0.001(3) -0.002(4) -0.056(5)
F2 0.222(11) 0.280(15) 0.078(5) -0.113(7) 0.097(6) -0.207(12)
F3 0.216(10) 0.079(5) 0.080(5) -0.019(4) -0.101(6) 0.027(6)
C3 0.113(9) 0.136(11) 0.029(4) -0.029(6) 0.023(5) -0.110(9)
O5 0.124(8) 0.195(12) 0.054(5) -0.040(6) 0.044(5) -0.115(8)
O6 0.37(2) 0.151(10) 0.048(4) -0.023(5) 0.025(7) -0.218(13)
C4 0.168(10) 0.091(6) 0.027(4) 0.028(4) -0.036(4) -0.112(7)
C5 0.168(10) 0.091(6) 0.027(4) 0.028(4) -0.036(4) -0.112(7)
O4 0.124(8) 0.155(11) 0.171(11) -0.124(9) -0.106(8) 0.071(8)

loop_
_atom_type_symbol
_atom_type_description
_atom_type_scat_dispersion_real
_atom_type_scat_dispersion_imag
_atom_type_scat_source
C C 0.0181 0.0091 'International Tables Vol C Tables 4.2.6.8 and 6.1.1.4'
H H 0.0000 0.0000 'International Tables Vol C Tables 4.2.6.8 and 6.1.1.4'
F F 0.0727 0.0534 'International Tables Vol C Tables 4.2.6.8 and 6.1.1.4'
I I -0.3257 6.8362 'International Tables Vol C Tables 4.2.6.8 and 6.1.1.4'
O O 0.0492 0.0322 'International Tables Vol C Tables 4.2.6.8 and 6.1.1.4'
S S 0.3331 0.5567 'International Tables Vol C Tables 4.2.6.8 and 6.1.1.4'

loop_
_geom_angle_atom_site_label_1
_geom_angle_atom_site_label_2
_geom_angle_atom_site_label_3
_geom_angle
_geom_angle_site_symmetry_1
_geom_angle_site_symmetry_3
_geom_angle_publ_flag
C7 I1 C1 95.2(2) . . ?
O5 S1 C19 102.2(5) . . ?
O6 S1 C19 104.8(5) . . ?
O6 S1 O5 110.3(8) . . ?
O4 S1 C19 104.7(4) . . ?
O4 S1 O5 110.0(10) . . ?
O4 S1 O6 122.6(11) . . ?
C17 O3 C16 111.5(5) . . ?
C18 O1 C13 114.4(5) . . ?
C14 O2 C15 113.4(5) . . ?
C12 C7 I1 119.9(5) . . ?
C8 C7 I1 117.1(5) . . ?
C8 C7 C12 123.0(7) . . ?
O1 C18 H18A 109.6 . . ?
O1 C18 H18B 109.6 . . ?
O1 C18 C17 110.3(5) . 2_566 ?
H18A C18 H18B 108.1 . . ?
C17 C18 H18A 109.6 2_566 . ?
C17 C18 H18B 109.6 2_566 . ?
O3 C16 H16A 110.0 . . ?
O3 C16 H16B 110.0 . . ?
O3 C16 C15 108.6(5) . . ?
H16A C16 H16B 108.4 . . ?
C15 C16 H16A 110.0 . . ?
C15 C16 H16B 110.0 . . ?
C2 C1 I1 117.0(6) . . ?
C6 C1 I1 118.9(6) . . ?
C6 C1 C2 124.1(7) . . ?
O1 C13 H13A 108.8 . . ?
O1 C13 H13B 108.8 . . ?
O1 C13 C14 114.0(6) . . ?
H13A C13 H13B 107.7 . . ?
C14 C13 H13A 108.8 . . ?
C14 C13 H13B 108.8 . . ?
C7 C12 H12 120.7 . . ?
C7 C12 C11 118.5(8) . . ?
C11 C12 H12 120.7 . . ?
O2 C14 C13 114.3(6) . . ?
O2 C14 H14A 108.7 . . ?
O2 C14 H14B 108.7 . . ?
C13 C14 H14A 108.7 . . ?
C13 C14 H14B 108.7 . . ?
H14A C14 H14B 107.6 . . ?
C7 C8 H8 121.6 . . ?
C7 C8 C9 116.7(7) . . ?
C9 C8 H8 121.6 . . ?
O3 C17 C18 108.8(5) . 2_566 ?
O3 C17 H17A 109.9 . . ?
O3 C17 H17B 109.9 . . ?
C18 C17 H17A 109.9 2_566 . ?
C18 C17 H17B 109.9 2_566 . ?
H17A C17 H17B 108.3 . . ?
O2 C15 C16 110.5(5) . . ?
O2 C15 H15A 109.6 . . ?
O2 C15 H15B 109.6 . . ?
C16 C15 H15A 109.6 . . ?
C16 C15 H15B 109.6 . . ?
H15A C15 H15B 108.1 . . ?
F1 C19 S1 113.7(5) . . ?
F2 C19 S1 111.6(6) . . ?
F2 C19 F1 100.5(9) . . ?
F3 C19 S1 114.2(6) . . ?
F3 C19 F1 109.9(9) . . ?
F3 C19 F2 105.8(10) . . ?
C1 C2 H2 122.1 . . ?
C1 C2 C3 115.8(9) . . ?
C3 C2 H2 122.1 . . ?
C1 C6 H6 121.7 . . ?
C1 C6 C5 116.6(10) . . ?
C5 C6 H6 121.7 . . ?
C12 C11 H11 120.1 . . ?
C10 C11 C12 119.8(8) . . ?
C10 C11 H11 120.1 . . ?
C11 C10 H10 119.6 . . ?
C9 C10 C11 120.9(7) . . ?
C9 C10 H10 119.6 . . ?
C8 C9 H9 119.4 . . ?
C10 C9 C8 121.1(8) . . ?
C10 C9 H9 119.4 . . ?
C2 C3 H3 120.0 . . ?
C4 C3 C2 120.0(10) . . ?
C4 C3 H3 120.0 . . ?
C3 C4 H4 119.5 . . ?
C5 C4 C3 121.0(8) . . ?
C5 C4 H4 119.5 . . ?
C6 C5 H5 118.8 . . ?
C4 C5 C6 122.4(12) . . ?
C4 C5 H5 118.8 . . ?

loop_
_geom_bond_atom_site_label_1
_geom_bond_atom_site_label_2
_geom_bond_distance
_geom_bond_site_symmetry_2
_geom_bond_publ_flag
I1 C7 2.096(6) . ?
I1 C1 2.104(6) . ?
S1 C19 1.816(7) . ?
S1 O5 1.396(8) . ?
S1 O6 1.369(9) . ?
S1 O4 1.354(9) . ?
O3 C16 1.425(9) . ?
O3 C17 1.406(8) . ?
O1 C18 1.416(8) . ?
O1 C13 1.431(9) . ?
O2 C14 1.418(9) . ?
O2 C15 1.426(9) . ?
F1 C19 1.303(10) . ?
C7 C12 1.396(10) . ?
C7 C8 1.383(10) . ?
C18 H18A 0.9900 . ?
C18 H18B 0.9900 . ?
C18 C17 1.493(11) 2_566 ?
C16 H16A 0.9900 . ?
C16 H16B 0.9900 . ?
C16 C15 1.486(11) . ?
C1 C2 1.393(12) . ?
C1 C6 1.374(11) . ?
C13 H13A 0.9900 . ?
C13 H13B 0.9900 . ?
C13 C14 1.511(10) . ?
C12 H12 0.9500 . ?
C12 C11 1.401(12) . ?
C14 H14A 0.9900 . ?
C14 H14B 0.9900 . ?
C8 H8 0.9500 . ?
C8 C9 1.424(12) . ?
C17 C18 1.493(11) 2_566 ?
C17 H17A 0.9900 . ?
C17 H17B 0.9900 . ?
C15 H15A 0.9900 . ?
C15 H15B 0.9900 . ?
C19 F2 1.290(11) . ?
C19 F3 1.237(11) . ?
C2 H2 0.9500 . ?
C2 C3 1.406(13) . ?
C6 H6 0.9500 . ?
C6 C5 1.390(12) . ?
C11 H11 0.9500 . ?
C11 C10 1.387(15) . ?
C10 H10 0.9500 . ?
C10 C9 1.369(14) . ?
C9 H9 0.9500 . ?
C3 H3 0.9500 . ?
C3 C4 1.399(19) . ?
C4 H4 0.9500 . ?
C4 C5 1.31(2) . ?
C5 H5 0.9500 . ?

loop_
_geom_torsion_atom_site_label_1
_geom_torsion_atom_site_label_2
_geom_torsion_atom_site_label_3
_geom_torsion_atom_site_label_4
_geom_torsion
_geom_torsion_site_symmetry_1
_geom_torsion_site_symmetry_2
_geom_torsion_site_symmetry_3
_geom_torsion_site_symmetry_4
_geom_torsion_publ_flag
I1 C7 C12 C11 178.1(5) . . . . ?
I1 C7 C8 C9 -177.8(5) . . . . ?
I1 C1 C2 C3 177.7(5) . . . . ?
I1 C1 C6 C5 -178.1(6) . . . . ?
O3 C16 C15 O2 -66.7(7) . . . . ?
O1 C13 C14 O2 -55.4(8) . . . . ?
C7 C12 C11 C10 -0.3(11) . . . . ?
C7 C8 C9 C10 -0.5(11) . . . . ?
C18 O1 C13 C14 -70.2(8) . . . . ?
C16 O3 C17 C18 -175.2(5) . . . 2_566 ?
C1 C2 C3 C4 1.1(11) . . . . ?
C1 C6 C5 C4 -0.1(12) . . . . ?
C13 O1 C18 C17 -179.2(5) . . . 2_566 ?
C12 C7 C8 C9 2.0(10) . . . . ?
C12 C11 C10 C9 1.7(12) . . . . ?
C14 O2 C15 C16 -174.1(6) . . . . ?
C8 C7 C12 C11 -1.6(10) . . . . ?
C17 O3 C16 C15 -179.7(5) . . . . ?
C15 O2 C14 C13 -73.8(7) . . . . ?
C2 C1 C6 C5 0.8(11) . . . . ?
C2 C3 C4 C5 -0.5(13) . . . . ?
C6 C1 C2 C3 -1.3(11) . . . . ?
C11 C10 C9 C8 -1.2(12) . . . . ?
C3 C4 C5 C6 0.0(14) . . . . ?
O5 S1 C19 F1 64.9(9) . . . . ?
O5 S1 C19 F2 177.7(10) . . . . ?
O5 S1 C19 F3 -62.4(11) . . . . ?
O6 S1 C19 F1 179.9(10) . . . . ?
O6 S1 C19 F2 -67.3(12) . . . . ?
O6 S1 C19 F3 52.7(12) . . . . ?
O4 S1 C19 F1 -49.9(12) . . . . ?
O4 S1 C19 F2 62.9(13) . . . . ?
O4 S1 C19 F3 -177.1(13) . . . . ?
